data_7041939
loop_
_publ_author_name
'Abul-Futouh, Hassan'
'El-Khateeb, Mohammad'
'G\"orls, Helmar'
'Asali, Khalil Jamil'
'Weigand, Wolfgang'

_publ_section_title
;
 Selenium makes the difference: protonation of [FeFe]-hydrogenase mimics
 with diselenolato ligands.
;
_journal_issue 9
_journal_name_full 'Dalton transactions (Cambridge, England : 2003)'
_journal_page_first 2937
_journal_page_last 2947
_journal_paper_doi 10.1039/c7dt00057j
_journal_volume 46
_journal_year 2017
_chemical_formula_moiety 'C9 H8 Fe2 O6 Se2 Sn'
_chemical_formula_sum 'C9 H8 Fe2 O6 Se2 Sn'
_chemical_formula_weight 600.46
_chemical_name_systematic
; 
 ? 
;
_space_group_IT_number 14
_symmetry_cell_setting monoclinic
_symmetry_space_group_name_Hall '-P 2ybc'
_symmetry_space_group_name_H-M 'P 1 21/c 1'
_atom_sites_solution_hydrogens mixed
_atom_sites_solution_primary direct
_atom_sites_solution_secondary difmap
_audit_creation_method SHELXL-97
_audit_update_record
;
2016-11-24 deposited with the CCDC.
2017-02-06 downloaded from the CCDC.
;
_cell_angle_alpha 90
_cell_angle_beta 100.731(1)
_cell_angle_gamma 90
_cell_formula_units_Z 4
_cell_length_a 7.5890(2)
_cell_length_b 11.1312(2)
_cell_length_c 19.3376(4)
_cell_measurement_reflns_used 12633
_cell_measurement_temperature 133(2)
_cell_measurement_theta_max 27.55
_cell_measurement_theta_min 2.12
_cell_volume 1604.97(6)
_computing_cell_refinement DENZO
_computing_data_collection COLLECT
_computing_data_reduction DENZO
_computing_molecular_graphics SHELXTL/PC
_computing_publication_material SHELXL-97
_computing_structure_refinement 'SHELXL-97 (Sheldrick, 2008)'
_computing_structure_solution 'SHELXS-97 (Sheldrick, 2008)'
_diffrn_ambient_temperature 133(2)
_diffrn_measured_fraction_theta_full 0.995
_diffrn_measured_fraction_theta_max 0.995
_diffrn_measurement_device_type KappaCCD
_diffrn_measurement_method 'phi- + omega-scan'
_diffrn_radiation_monochromator graphite
_diffrn_radiation_source 'fine-focus sealed tube'
_diffrn_radiation_type MoK\a
_diffrn_radiation_wavelength 0.71073
_diffrn_reflns_av_R_equivalents 0.0363
_diffrn_reflns_av_sigmaI/netI 0.0255
_diffrn_reflns_limit_h_max 9
_diffrn_reflns_limit_h_min -9
_diffrn_reflns_limit_k_max 13
_diffrn_reflns_limit_k_min -14
_diffrn_reflns_limit_l_max 25
_diffrn_reflns_limit_l_min -25
_diffrn_reflns_number 12633
_diffrn_reflns_theta_full 27.55
_diffrn_reflns_theta_max 27.55
_diffrn_reflns_theta_min 2.12
_exptl_absorpt_coefficient_mu 7.879
_exptl_absorpt_correction_T_max 0.7456
_exptl_absorpt_correction_T_min 0.5246
_exptl_absorpt_correction_type multi-scan
_exptl_absorpt_process_details 'SADABS, Bruker-AXS, 2002'
_exptl_crystal_colour red-brown
_exptl_crystal_density_diffrn 2.485
_exptl_crystal_density_method 'not measured'
_exptl_crystal_description prism
_exptl_crystal_F_000 1120
_exptl_crystal_size_max 0.042
_exptl_crystal_size_mid 0.038
_exptl_crystal_size_min 0.022
_refine_diff_density_max 0.482
_refine_diff_density_min -0.675
_refine_diff_density_rms 0.097
_refine_ls_extinction_method none
_refine_ls_goodness_of_fit_ref 1.110
_refine_ls_hydrogen_treatment mixed
_refine_ls_matrix_type full
_refine_ls_number_parameters 191
_refine_ls_number_reflns 3690
_refine_ls_number_restraints 0
_refine_ls_restrained_S_all 1.110
_refine_ls_R_factor_all 0.0240
_refine_ls_R_factor_gt 0.0211
_refine_ls_shift/su_max 0.007
_refine_ls_shift/su_mean 0.000
_refine_ls_structure_factor_coef Fsqd
_refine_ls_weighting_details 'calc w=1/[\s^2^(Fo^2^)+(0.0139P)^2^+1.9121P] where P=(Fo^2^+2Fc^2^)/3'
_refine_ls_weighting_scheme calc
_refine_ls_wR_factor_gt 0.0462
_refine_ls_wR_factor_ref 0.0480
_reflns_number_gt 3458
_reflns_number_total 3690
_reflns_threshold_expression >2sigma(I)
_cod_data_source_file c7dt00057j2.cif
_cod_data_source_block FO5635
_cod_depositor_comments 'Adding full bibliography for 7041938--7041939.cif.'
_cod_original_sg_symbol_H-M 'P 21/c'
_cod_database_code 7041939

loop_
_symmetry_equiv_pos_as_xyz
'x, y, z'
'-x, y+1/2, -z+1/2'
'-x, -y, -z'
'x, -y-1/2, z-1/2'

loop_
_atom_site_label
_atom_site_type_symbol
_atom_site_fract_x
_atom_site_fract_y
_atom_site_fract_z
_atom_site_U_iso_or_equiv
_atom_site_adp_type
_atom_site_occupancy
_atom_site_symmetry_multiplicity
_atom_site_calc_flag
_atom_site_refinement_flags
Fe1 Fe 0.16878(5) 0.23675(3) 0.427576(19) 0.02010(8) Uani 1 1 d .
Se2 Se 0.42651(3) 0.36382(2) 0.448182(12) 0.01878(6) Uani 1 1 d .
Fe2 Fe 0.45040(5) 0.18539(3) 0.380233(18) 0.01926(8) Uani 1 1 d .
Sn1 Sn 0.34672(3) 0.526144(17) 0.353427(9) 0.02305(6) Uani 1 1 d .
Se1 Se 0.18066(4) 0.24631(2) 0.305473(13) 0.02203(7) Uani 1 1 d .
O1 O -0.1132(3) 0.4098(2) 0.44342(12) 0.0372(5) Uani 1 1 d .
O2 O 0.2914(3) 0.1585(2) 0.57357(11) 0.0378(5) Uani 1 1 d .
O3 O -0.0434(3) 0.0183(2) 0.39201(12) 0.0403(6) Uani 1 1 d .
O4 O 0.6944(3) 0.09644(19) 0.50555(11) 0.0340(5) Uani 1 1 d .
O5 O 0.3576(4) -0.0593(2) 0.33085(12) 0.0402(6) Uani 1 1 d .
O6 O 0.7092(3) 0.2453(2) 0.28974(12) 0.0398(6) Uani 1 1 d .
C1 C 0.2082(5) 0.4112(3) 0.27229(15) 0.0324(7) Uani 1 1 d .
H1A H 0.266(5) 0.406(3) 0.235(2) 0.038(10) Uiso 1 1 d .
H1B H 0.090(6) 0.439(4) 0.258(2) 0.052(12) Uiso 1 1 d .
C2 C 0.1679(5) 0.6568(3) 0.38251(16) 0.0337(7) Uani 1 1 d .
H2A H 0.1480 0.7207 0.3471 0.050 Uiso 1 1 calc R
H2B H 0.2203 0.6911 0.4284 0.050 Uiso 1 1 calc R
H2C H 0.0532 0.6184 0.3854 0.050 Uiso 1 1 calc R
C3 C 0.6009(4) 0.5895(3) 0.33720(16) 0.0333(7) Uani 1 1 d .
H3A H 0.5864 0.6686 0.3146 0.050 Uiso 1 1 calc R
H3B H 0.6504 0.5330 0.3069 0.050 Uiso 1 1 calc R
H3C H 0.6829 0.5961 0.3826 0.050 Uiso 1 1 calc R
C4 C -0.0045(4) 0.3426(3) 0.43732(15) 0.0276(6) Uani 1 1 d .
C5 C 0.2399(4) 0.1893(3) 0.51704(15) 0.0273(6) Uani 1 1 d .
C6 C 0.0385(4) 0.1037(3) 0.40583(15) 0.0288(6) Uani 1 1 d .
C7 C 0.6002(4) 0.1312(2) 0.45678(14) 0.0246(6) Uani 1 1 d .
C8 C 0.3946(4) 0.0360(3) 0.35006(14) 0.0277(6) Uani 1 1 d .
C9 C 0.6101(4) 0.2236(3) 0.32575(14) 0.0252(6) Uani 1 1 d .

loop_
_atom_site_aniso_label
_atom_site_aniso_U_11
_atom_site_aniso_U_22
_atom_site_aniso_U_33
_atom_site_aniso_U_23
_atom_site_aniso_U_13
_atom_site_aniso_U_12
Fe1 0.02094(19) 0.02280(19) 0.01699(17) -0.00201(14) 0.00465(14) -0.00468(15)
Se2 0.02282(13) 0.01847(12) 0.01423(11) 0.00036(9) 0.00132(9) -0.00392(10)
Fe2 0.02143(19) 0.02057(18) 0.01575(17) -0.00048(13) 0.00337(14) -0.00227(14)
Sn1 0.02868(11) 0.02231(10) 0.01768(9) 0.00387(7) 0.00304(7) -0.00177(7)
Se1 0.02208(13) 0.02765(14) 0.01539(12) -0.00317(10) 0.00099(10) -0.00325(10)
O1 0.0295(12) 0.0387(13) 0.0450(13) -0.0035(10) 0.0109(10) 0.0052(10)
O2 0.0525(15) 0.0365(12) 0.0236(10) 0.0042(9) 0.0050(10) -0.0110(11)
O3 0.0404(13) 0.0390(13) 0.0423(13) -0.0085(10) 0.0094(10) -0.0212(11)
O4 0.0436(13) 0.0317(11) 0.0236(10) 0.0007(9) -0.0020(9) 0.0051(10)
O5 0.0585(16) 0.0263(11) 0.0343(12) -0.0060(9) 0.0051(11) -0.0073(11)
O6 0.0281(11) 0.0635(16) 0.0292(11) 0.0073(11) 0.0089(9) -0.0039(11)
C1 0.0434(19) 0.0319(16) 0.0188(13) 0.0034(11) -0.0022(13) -0.0015(14)
C2 0.0403(18) 0.0317(16) 0.0285(15) 0.0005(12) 0.0053(13) 0.0072(14)
C3 0.0340(16) 0.0384(17) 0.0283(15) 0.0081(13) 0.0077(13) -0.0088(13)
C4 0.0273(14) 0.0338(15) 0.0216(13) -0.0023(11) 0.0049(11) -0.0061(12)
C5 0.0334(16) 0.0243(14) 0.0257(14) -0.0029(11) 0.0095(12) -0.0098(12)
C6 0.0286(15) 0.0369(16) 0.0218(13) -0.0017(12) 0.0072(11) -0.0042(13)
C7 0.0316(15) 0.0219(13) 0.0215(13) -0.0040(10) 0.0078(11) -0.0004(11)
C8 0.0318(15) 0.0310(15) 0.0200(13) -0.0007(11) 0.0042(11) 0.0001(12)
C9 0.0241(14) 0.0286(14) 0.0209(13) 0.0008(11) -0.0015(11) -0.0002(11)

loop_
_atom_type_symbol
_atom_type_description
_atom_type_scat_dispersion_real
_atom_type_scat_dispersion_imag
_atom_type_scat_source
C C 0.0033 0.0016 'International Tables Vol C Tables 4.2.6.8 and 6.1.1.4'
H H 0.0000 0.0000 'International Tables Vol C Tables 4.2.6.8 and 6.1.1.4'
O O 0.0106 0.0060 'International Tables Vol C Tables 4.2.6.8 and 6.1.1.4'
Fe Fe 0.3463 0.8444 'International Tables Vol C Tables 4.2.6.8 and 6.1.1.4'
Se Se -0.0929 2.2259 'International Tables Vol C Tables 4.2.6.8 and 6.1.1.4'
Sn Sn -0.6537 1.4246 'International Tables Vol C Tables 4.2.6.8 and 6.1.1.4'

loop_
_geom_angle_atom_site_label_1
_geom_angle_atom_site_label_2
_geom_angle_atom_site_label_3
_geom_angle
C6 Fe1 C5 92.14(13)
C6 Fe1 C4 100.59(14)
C5 Fe1 C4 100.73(13)
C6 Fe1 Se1 85.71(9)
C5 Fe1 Se1 155.42(10)
C4 Fe1 Se1 103.74(9)
C6 Fe1 Se2 158.59(10)
C5 Fe1 Se2 85.59(9)
C4 Fe1 Se2 100.75(9)
Se1 Fe1 Se2 87.586(15)
C6 Fe1 Fe2 101.21(10)
C5 Fe1 Fe2 99.14(10)
C4 Fe1 Fe2 149.76(10)
Se1 Fe1 Fe2 57.553(13)
Se2 Fe1 Fe2 58.364(14)
Fe1 Se2 Fe2 64.052(14)
Fe1 Se2 Sn1 102.777(13)
Fe2 Se2 Sn1 102.893(13)
C8 Fe2 C7 91.83(13)
C8 Fe2 C9 99.99(13)
C7 Fe2 C9 99.80(13)
C8 Fe2 Se1 86.67(9)
C7 Fe2 Se1 160.07(9)
C9 Fe2 Se1 100.03(9)
C8 Fe2 Se2 155.34(10)
C7 Fe2 Se2 85.84(9)
C9 Fe2 Se2 104.60(9)
Se1 Fe2 Se2 87.287(15)
C8 Fe2 Fe1 99.37(10)
C7 Fe2 Fe1 102.97(9)
C9 Fe2 Fe1 149.44(9)
Se1 Fe2 Fe1 57.840(14)
Se2 Fe2 Fe1 57.584(13)
C3 Sn1 C2 116.78(13)
C3 Sn1 C1 115.09(14)
C2 Sn1 C1 110.50(14)
C3 Sn1 Se2 103.81(8)
C2 Sn1 Se2 111.64(9)
C1 Sn1 Se2 96.95(8)
C1 Se1 Fe2 109.46(10)
C1 Se1 Fe1 113.00(9)
Fe2 Se1 Fe1 64.608(15)
Se1 C1 Sn1 112.67(13)
Se1 C1 H1A 107(2)
Sn1 C1 H1A 112(2)
Se1 C1 H1B 104(3)
Sn1 C1 H1B 109(2)
H1A C1 H1B 111(3)
Sn1 C2 H2A 109.5
Sn1 C2 H2B 109.5
H2A C2 H2B 109.5
Sn1 C2 H2C 109.5
H2A C2 H2C 109.5
H2B C2 H2C 109.5
Sn1 C3 H3A 109.5
Sn1 C3 H3B 109.5
H3A C3 H3B 109.5
Sn1 C3 H3C 109.5
H3A C3 H3C 109.5
H3B C3 H3C 109.5
O1 C4 Fe1 179.7(3)
O2 C5 Fe1 177.5(3)
O3 C6 Fe1 179.4(3)
O4 C7 Fe2 179.5(3)
O5 C8 Fe2 179.5(3)
O6 C9 Fe2 177.9(3)

loop_
_geom_bond_atom_site_label_1
_geom_bond_atom_site_label_2
_geom_bond_distance
Fe1 C6 1.786(3)
Fe1 C5 1.793(3)
Fe1 C4 1.802(3)
Fe1 Se1 2.3820(4)
Fe1 Se2 2.3864(4)
Fe1 Fe2 2.5419(6)
Se2 Fe2 2.4068(4)
Se2 Sn1 2.5644(3)
Fe2 C8 1.787(3)
Fe2 C7 1.795(3)
Fe2 C9 1.799(3)
Fe2 Se1 2.3745(5)
Sn1 C3 2.132(3)
Sn1 C2 2.135(3)
Sn1 C1 2.142(3)
Se1 C1 1.968(3)
O1 C4 1.136(4)
O2 C5 1.143(4)
O3 C6 1.141(4)
O4 C7 1.140(3)
O5 C8 1.141(4)
O6 C9 1.142(4)
C1 H1A 0.92(4)
C1 H1B 0.94(4)
C2 H2A 0.9800
C2 H2B 0.9800
C2 H2C 0.9800
C3 H3A 0.9800
C3 H3B 0.9800
C3 H3C 0.9800
